data_4065760
loop_
_publ_author_name
'Leung, Wing-Por'
'Kan, Kwok-Wai'
'Mak, Thomas C. W.'

_publ_section_title
;
 Synthesis of Heavier Group 14 Metal Compounds from
 2,6-Lutidylbis(phosphoranosulfide)
;
_journal_issue 8
_journal_name_full Organometallics
_journal_page_first 1890
_journal_paper_doi 10.1021/om1001167
_journal_volume 29
_journal_year 2010
_chemical_formula_sum 'C38 H68 Cl4 Ge3 N2 P4 S4'
_chemical_formula_weight 1164.63
_chemical_name_systematic
; 
 ? 
;
_space_group_IT_number 2
_symmetry_cell_setting triclinic
_symmetry_space_group_name_Hall '-P 1'
_symmetry_space_group_name_H-M 'P -1'
_atom_sites_solution_hydrogens geom
_atom_sites_solution_primary direct
_atom_sites_solution_secondary difmap
_audit_creation_method SHELXL-97
_cell_angle_alpha 95.876(3)
_cell_angle_beta 92.024(3)
_cell_angle_gamma 93.584(3)
_cell_formula_units_Z 2
_cell_length_a 9.0484(12)
_cell_length_b 13.2864(18)
_cell_length_c 22.754(3)
_cell_measurement_reflns_used 936
_cell_measurement_temperature 293(2)
_cell_measurement_theta_max 27.91
_cell_measurement_theta_min 2.49
_cell_volume 2713.4(6)
_computing_cell_refinement 'BRUKER SMART CCD DIFFRACTOMETER'
_computing_data_collection 'BRUKER SMART CCD DIFFRACTOMETER'
_computing_data_reduction 'BRUKER SMART CCD DIFFRACTOMETER'
_computing_molecular_graphics 'SIEMENS SHELXTL'
_computing_publication_material 'SIEMENS SHELXTL'
_computing_structure_refinement 'SHELXL-97 (Sheldrick, 1997)'
_computing_structure_solution 'SHELXS-97 (Sheldrick, 1990)'
_diffrn_ambient_temperature 293(2)
_diffrn_measured_fraction_theta_full 0.980
_diffrn_measured_fraction_theta_max 0.980
_diffrn_measurement_device_type 'BRUKER SMART CCD DIFFRACTOMETER'
_diffrn_measurement_method 'OMEGA SCAN'
_diffrn_radiation_monochromator graphite
_diffrn_radiation_source 'fine-focus sealed tube'
_diffrn_radiation_type MoK\a
_diffrn_radiation_wavelength 0.71073
_diffrn_reflns_av_R_equivalents 0.0300
_diffrn_reflns_av_sigmaI/netI 0.0654
_diffrn_reflns_limit_h_max 11
_diffrn_reflns_limit_h_min -11
_diffrn_reflns_limit_k_max 12
_diffrn_reflns_limit_k_min -17
_diffrn_reflns_limit_l_max 30
_diffrn_reflns_limit_l_min -29
_diffrn_reflns_number 18630
_diffrn_reflns_theta_full 28.05
_diffrn_reflns_theta_max 28.05
_diffrn_reflns_theta_min 0.90
_exptl_absorpt_coefficient_mu 2.148
_exptl_absorpt_correction_T_max 1.0000
_exptl_absorpt_correction_T_min 0.162325
_exptl_absorpt_correction_type SADABS
_exptl_crystal_colour Colourless
_exptl_crystal_density_diffrn 1.425
_exptl_crystal_density_meas 0
_exptl_crystal_density_method 'not measured'
_exptl_crystal_description Block
_exptl_crystal_F_000 1196
_exptl_crystal_size_max 0.50
_exptl_crystal_size_mid 0.30
_exptl_crystal_size_min 0.20
_refine_diff_density_max 0.575
_refine_diff_density_min -0.466
_refine_diff_density_rms 0.086
_refine_ls_extinction_method none
_refine_ls_goodness_of_fit_ref 1.023
_refine_ls_hydrogen_treatment riding
_refine_ls_matrix_type full
_refine_ls_number_parameters 496
_refine_ls_number_reflns 12890
_refine_ls_number_restraints 0
_refine_ls_restrained_S_all 1.023
_refine_ls_R_factor_all 0.0866
_refine_ls_R_factor_gt 0.0460
_refine_ls_shift/su_max 0.001
_refine_ls_shift/su_mean 0.000
_refine_ls_structure_factor_coef Fsqd
_refine_ls_weighting_details 'calc w=1/[\s^2^(Fo^2^)+(0.0578P)^2^+0.0395P] where P=(Fo^2^+2Fc^2^)/3'
_refine_ls_weighting_scheme calc
_refine_ls_wR_factor_gt 0.1062
_refine_ls_wR_factor_ref 0.1280
_reflns_number_gt 8231
_reflns_number_total 12890
_reflns_threshold_expression >2sigma(I)
_cod_data_source_file om1001167_si_001.cif
_cod_data_source_block kkw65
_cod_depositor_comments
;
The following automatic conversions were performed:

'_symmetry_cell_setting' value 'Triclinic' changed to 'triclinic'
according to /home/saulius/struct/CIF-dictionaries/cif_core.dic
dictionary named 'cif_core.dic' version 2.4.1 from 2010-06-29.

Automatic conversion script
Id: cif_fix_values 1715 2011-07-08 13:25:40Z adriana 
;
_cod_original_cell_volume 2713.5(6)
_cod_original_sg_symbol_H-M P-1
_cod_database_code 4065760

loop_
_symmetry_equiv_pos_as_xyz
'x, y, z'
'-x, -y, -z'

loop_
_atom_site_label
_atom_site_type_symbol
_atom_site_fract_x
_atom_site_fract_y
_atom_site_fract_z
_atom_site_U_iso_or_equiv
_atom_site_adp_type
_atom_site_occupancy
_atom_site_symmetry_multiplicity
_atom_site_calc_flag
_atom_site_refinement_flags
Ge1 Ge 1.04610(5) 0.64154(4) 0.749452(19) 0.04967(13) Uani 1 1 d .
Ge2 Ge 0.82191(4) 0.64851(3) 0.684576(16) 0.03788(11) Uani 1 1 d .
Ge3 Ge 0.96407(4) 0.78616(3) 0.815316(16) 0.03790(11) Uani 1 1 d .
S1 S 0.86383(13) 0.52376(9) 0.80735(5) 0.0586(3) Uani 1 1 d .
S2 S 0.3970(2) 0.21056(11) 0.62803(5) 0.0848(5) Uani 1 1 d .
S3 S 1.15058(12) 0.80766(8) 0.68933(4) 0.0476(3) Uani 1 1 d .
S4 S 1.42259(12) 1.20876(9) 0.87431(4) 0.0544(3) Uani 1 1 d .
P1 P 0.68760(12) 0.47205(8) 0.75395(4) 0.0430(2) Uani 1 1 d .
P2 P 0.41124(13) 0.23019(8) 0.54457(4) 0.0445(3) Uani 1 1 d .
P3 P 1.14917(10) 0.93768(7) 0.74200(4) 0.0332(2) Uani 1 1 d .
P4 P 1.32805(11) 1.23762(8) 0.94964(4) 0.0419(2) Uani 1 1 d .
Cl1 Cl 0.86445(13) 0.59634(9) 0.59273(4) 0.0582(3) Uani 1 1 d .
Cl2 Cl 0.72416(12) 0.79240(8) 0.67308(5) 0.0567(3) Uani 1 1 d .
Cl3 Cl 1.06989(14) 0.78478(10) 0.90324(4) 0.0656(3) Uani 1 1 d .
Cl4 Cl 0.73187(12) 0.78848(9) 0.83963(5) 0.0614(3) Uani 1 1 d .
N1 N 0.5412(3) 0.4667(2) 0.61817(12) 0.0355(7) Uani 1 1 d .
N2 N 1.0894(3) 1.0376(2) 0.87892(11) 0.0347(7) Uani 1 1 d .
C1 C 0.5217(4) 0.5455(3) 0.65870(15) 0.0357(8) Uani 1 1 d .
C2 C 0.4045(4) 0.6067(3) 0.65638(17) 0.0423(9) Uani 1 1 d .
H2B H 0.3969 0.6619 0.6845 0.051 Uiso 1 1 calc R
C3 C 0.2981(4) 0.5833(3) 0.61075(18) 0.0509(10) Uani 1 1 d .
H3A H 0.2163 0.6220 0.6083 0.061 Uiso 1 1 calc R
C4 C 0.3147(4) 0.5027(3) 0.56927(17) 0.0448(9) Uani 1 1 d .
H4A H 0.2448 0.4865 0.5383 0.054 Uiso 1 1 calc R
C5 C 0.4375(4) 0.4457(3) 0.57415(15) 0.0372(8) Uani 1 1 d .
C6 C 0.6402(4) 0.5701(3) 0.70762(15) 0.0358(8) Uani 1 1 d .
H6A H 0.5947 0.6194 0.7352 0.043 Uiso 1 1 calc R
C7 C 0.7229(5) 0.3528(3) 0.71113(18) 0.0500(10) Uani 1 1 d .
H7A H 0.6394 0.3346 0.6826 0.060 Uiso 1 1 calc R
C8 C 0.7319(6) 0.2684(4) 0.7518(2) 0.0776(15) Uani 1 1 d .
H8A H 0.7496 0.2060 0.7288 0.116 Uiso 1 1 calc R
H8B H 0.6403 0.2606 0.7714 0.116 Uiso 1 1 calc R
H8C H 0.8116 0.2857 0.7808 0.116 Uiso 1 1 calc R
C9 C 0.8631(5) 0.3646(4) 0.6769(2) 0.0672(13) Uani 1 1 d .
H9A H 0.8793 0.3013 0.6544 0.101 Uiso 1 1 calc R
H9B H 0.9461 0.3838 0.7040 0.101 Uiso 1 1 calc R
H9C H 0.8525 0.4159 0.6505 0.101 Uiso 1 1 calc R
C10 C 0.5271(5) 0.4488(3) 0.79872(17) 0.0546(11) Uani 1 1 d .
H10A H 0.5541 0.3986 0.8252 0.066 Uiso 1 1 calc R
C11 C 0.4894(7) 0.5436(4) 0.8381(2) 0.097(2) Uani 1 1 d .
H11A H 0.4056 0.5273 0.8609 0.145 Uiso 1 1 calc R
H11B H 0.4662 0.5958 0.8137 0.145 Uiso 1 1 calc R
H11C H 0.5729 0.5669 0.8642 0.145 Uiso 1 1 calc R
C12 C 0.3915(5) 0.4030(4) 0.76148(19) 0.0657(13) Uani 1 1 d .
H12A H 0.3109 0.3913 0.7868 0.099 Uiso 1 1 calc R
H12B H 0.4144 0.3399 0.7405 0.099 Uiso 1 1 calc R
H12C H 0.3638 0.4490 0.7337 0.099 Uiso 1 1 calc R
C13 C 0.4656(5) 0.3600(3) 0.52861(16) 0.0427(9) Uani 1 1 d .
H13A H 0.5709 0.3634 0.5216 0.051 Uiso 1 1 calc R
H13B H 0.4144 0.3715 0.4920 0.051 Uiso 1 1 calc R
C14 C 0.5508(5) 0.1541(3) 0.5086(2) 0.0593(12) Uani 1 1 d .
H14A H 0.5234 0.0834 0.5145 0.071 Uiso 1 1 calc R
C15 C 0.7017(6) 0.1813(5) 0.5412(3) 0.115(3) Uani 1 1 d .
H15A H 0.7752 0.1412 0.5227 0.172 Uiso 1 1 calc R
H15B H 0.6952 0.1677 0.5817 0.172 Uiso 1 1 calc R
H15C H 0.7291 0.2519 0.5397 0.172 Uiso 1 1 calc R
C16 C 0.5547(7) 0.1585(4) 0.4424(2) 0.0924(19) Uani 1 1 d .
H16A H 0.6294 0.1165 0.4266 0.139 Uiso 1 1 calc R
H16B H 0.5772 0.2272 0.4344 0.139 Uiso 1 1 calc R
H16C H 0.4598 0.1346 0.4243 0.139 Uiso 1 1 calc R
C17 C 0.2358(5) 0.1966(3) 0.5038(2) 0.0590(12) Uani 1 1 d .
H17A H 0.2457 0.2169 0.4638 0.071 Uiso 1 1 calc R
C18 C 0.1111(5) 0.2528(4) 0.5320(3) 0.0888(18) Uani 1 1 d .
H18A H 0.0202 0.2340 0.5093 0.133 Uiso 1 1 calc R
H18B H 0.1335 0.3245 0.5328 0.133 Uiso 1 1 calc R
H18C H 0.1007 0.2354 0.5716 0.133 Uiso 1 1 calc R
C19 C 0.1984(6) 0.0821(4) 0.4982(3) 0.0855(17) Uani 1 1 d .
H19A H 0.1055 0.0665 0.4765 0.128 Uiso 1 1 calc R
H19B H 0.1913 0.0599 0.5369 0.128 Uiso 1 1 calc R
H19C H 0.2750 0.0480 0.4776 0.128 Uiso 1 1 calc R
C20 C 0.9743(4) 1.0087(3) 0.84042(14) 0.0367(8) Uani 1 1 d .
C21 C 0.8385(4) 1.0491(4) 0.84647(18) 0.0547(11) Uani 1 1 d .
H21A H 0.7617 1.0288 0.8187 0.066 Uiso 1 1 calc R
C22 C 0.8163(5) 1.1193(4) 0.8934(2) 0.0682(14) Uani 1 1 d .
H22A H 0.7252 1.1475 0.8978 0.082 Uiso 1 1 calc R
C23 C 0.9311(5) 1.1467(4) 0.93356(19) 0.0634(13) Uani 1 1 d .
H23A H 0.9181 1.1922 0.9666 0.076 Uiso 1 1 calc R
C24 C 1.0661(4) 1.1066(3) 0.92484(15) 0.0432(9) Uani 1 1 d .
C25 C 0.9958(4) 0.9268(3) 0.79155(14) 0.0331(8) Uani 1 1 d .
H25A H 0.9094 0.9314 0.7650 0.040 Uiso 1 1 calc R
C26 C 1.3265(4) 0.9694(3) 0.78228(16) 0.0442(9) Uani 1 1 d .
H26A H 1.3160 1.0309 0.8091 0.053 Uiso 1 1 calc R
C27 C 1.4467(4) 0.9938(4) 0.7396(2) 0.0677(14) Uani 1 1 d .
H27A H 1.5394 1.0107 0.7613 0.102 Uiso 1 1 calc R
H27B H 1.4204 1.0503 0.7192 0.102 Uiso 1 1 calc R
H27C H 1.4561 0.9359 0.7115 0.102 Uiso 1 1 calc R
C28 C 1.3687(5) 0.8871(4) 0.8195(2) 0.0756(16) Uani 1 1 d .
H28A H 1.4621 0.9068 0.8402 0.113 Uiso 1 1 calc R
H28B H 1.3770 0.8252 0.7945 0.113 Uiso 1 1 calc R
H28C H 1.2939 0.8769 0.8476 0.113 Uiso 1 1 calc R
C29 C 1.1161(4) 1.0431(3) 0.69858(16) 0.0434(9) Uani 1 1 d .
H29A H 1.1958 1.0462 0.6706 0.052 Uiso 1 1 calc R
C30 C 0.9696(5) 1.0252(4) 0.6617(2) 0.0695(14) Uani 1 1 d .
H30A H 0.9564 1.0817 0.6394 0.104 Uiso 1 1 calc R
H30B H 0.8888 1.0184 0.6876 0.104 Uiso 1 1 calc R
H30C H 0.9719 0.9644 0.6352 0.104 Uiso 1 1 calc R
C31 C 1.1230(5) 1.1455(3) 0.73590(19) 0.0585(11) Uani 1 1 d .
H31A H 1.1061 1.1979 0.7108 0.088 Uiso 1 1 calc R
H31B H 1.2190 1.1584 0.7556 0.088 Uiso 1 1 calc R
H31C H 1.0484 1.1447 0.7648 0.088 Uiso 1 1 calc R
C32 C 1.1976(4) 1.1359(3) 0.96721(15) 0.0463(10) Uani 1 1 d .
H32A H 1.2522 1.0760 0.9704 0.056 Uiso 1 1 calc R
H32B H 1.1603 1.1554 1.0059 0.056 Uiso 1 1 calc R
C33 C 1.2395(6) 1.3592(4) 0.9536(2) 0.0761(15) Uani 1 1 d .
H33A H 1.3209 1.4100 0.9499 0.091 Uiso 1 1 calc R
C34 C 1.1348(7) 1.3688(5) 0.9026(3) 0.114(2) Uani 1 1 d .
H34A H 1.0935 1.4338 0.9076 0.171 Uiso 1 1 calc R
H34B H 1.0566 1.3162 0.9009 0.171 Uiso 1 1 calc R
H34C H 1.1871 1.3626 0.8666 0.171 Uiso 1 1 calc R
C35 C 1.1747(7) 1.3916(5) 1.0124(3) 0.107(2) Uani 1 1 d .
H35A H 1.1313 1.4554 1.0106 0.161 Uiso 1 1 calc R
H35B H 1.2517 1.3987 1.0430 0.161 Uiso 1 1 calc R
H35C H 1.1000 1.3413 1.0211 0.161 Uiso 1 1 calc R
C36 C 1.4622(5) 1.2512(4) 1.01303(17) 0.0538(11) Uani 1 1 d .
H36A H 1.4094 1.2717 1.0487 0.065 Uiso 1 1 calc R
C37 C 1.5837(6) 1.3333(4) 1.0060(2) 0.0838(17) Uani 1 1 d .
H37A H 1.6527 1.3388 1.0394 0.126 Uiso 1 1 calc R
H37B H 1.5404 1.3969 1.0037 0.126 Uiso 1 1 calc R
H37C H 1.6347 1.3157 0.9704 0.126 Uiso 1 1 calc R
C38 C 1.5281(5) 1.1511(4) 1.0208(2) 0.0784(16) Uani 1 1 d .
H38A H 1.5975 1.1598 1.0541 0.118 Uiso 1 1 calc R
H38B H 1.5783 1.1288 0.9858 0.118 Uiso 1 1 calc R
H38C H 1.4505 1.1014 1.0274 0.118 Uiso 1 1 calc R

loop_
_atom_site_aniso_label
_atom_site_aniso_U_11
_atom_site_aniso_U_22
_atom_site_aniso_U_33
_atom_site_aniso_U_23
_atom_site_aniso_U_13
_atom_site_aniso_U_12
Ge1 0.0399(3) 0.0609(3) 0.0474(2) -0.0010(2) -0.00699(19) 0.0133(2)
Ge2 0.0360(2) 0.0413(2) 0.0362(2) 0.00954(17) -0.00367(16) -0.00461(17)
Ge3 0.0319(2) 0.0485(3) 0.0334(2) 0.00728(17) 0.00372(15) -0.00336(18)
S1 0.0640(7) 0.0615(7) 0.0502(6) 0.0226(5) -0.0182(5) -0.0131(6)
S2 0.1378(14) 0.0692(9) 0.0433(6) 0.0191(6) -0.0014(7) -0.0443(9)
S3 0.0513(6) 0.0446(6) 0.0457(5) -0.0042(4) 0.0182(5) -0.0009(5)
S4 0.0485(6) 0.0783(8) 0.0346(5) 0.0030(5) 0.0096(4) -0.0098(6)
P1 0.0482(6) 0.0425(6) 0.0386(5) 0.0122(4) -0.0017(4) -0.0059(5)
P2 0.0551(7) 0.0375(6) 0.0398(5) 0.0072(4) 0.0021(5) -0.0102(5)
P3 0.0276(5) 0.0418(5) 0.0303(4) 0.0038(4) 0.0040(4) 0.0008(4)
P4 0.0384(6) 0.0531(6) 0.0334(5) 0.0040(4) 0.0019(4) -0.0013(5)
Cl1 0.0583(7) 0.0767(8) 0.0382(5) 0.0055(5) 0.0039(5) -0.0067(6)
Cl2 0.0535(6) 0.0461(6) 0.0716(7) 0.0178(5) -0.0108(5) 0.0003(5)
Cl3 0.0674(8) 0.0928(9) 0.0367(5) 0.0189(5) -0.0063(5) -0.0101(7)
Cl4 0.0374(6) 0.0727(8) 0.0758(7) 0.0136(6) 0.0206(5) -0.0035(5)
N1 0.0333(17) 0.0351(17) 0.0391(16) 0.0103(13) 0.0038(13) -0.0026(13)
N2 0.0269(15) 0.0477(19) 0.0287(14) 0.0031(13) 0.0027(12) -0.0038(13)
C1 0.035(2) 0.033(2) 0.0388(19) 0.0044(16) 0.0052(15) -0.0059(16)
C2 0.037(2) 0.037(2) 0.052(2) -0.0001(17) 0.0032(17) 0.0013(17)
C3 0.036(2) 0.052(3) 0.064(3) 0.005(2) -0.0048(19) 0.0064(19)
C4 0.038(2) 0.048(2) 0.048(2) 0.0091(19) -0.0111(17) -0.0056(18)
C5 0.041(2) 0.036(2) 0.0356(18) 0.0119(16) 0.0054(16) -0.0056(17)
C6 0.038(2) 0.035(2) 0.0345(18) 0.0042(15) 0.0028(15) -0.0013(16)
C7 0.056(3) 0.039(2) 0.055(2) 0.0081(19) -0.006(2) 0.002(2)
C8 0.093(4) 0.055(3) 0.091(4) 0.032(3) 0.008(3) 0.013(3)
C9 0.070(3) 0.065(3) 0.069(3) 0.009(2) 0.012(3) 0.016(3)
C10 0.063(3) 0.057(3) 0.044(2) 0.011(2) 0.012(2) -0.014(2)
C11 0.112(5) 0.092(4) 0.078(4) -0.023(3) 0.052(3) -0.040(4)
C12 0.058(3) 0.077(3) 0.061(3) 0.008(2) 0.015(2) -0.021(3)
C13 0.054(2) 0.035(2) 0.0386(19) 0.0071(16) 0.0060(17) -0.0085(18)
C14 0.057(3) 0.039(2) 0.080(3) 0.004(2) -0.002(2) -0.003(2)
C15 0.061(4) 0.080(4) 0.198(8) -0.007(5) -0.021(4) 0.014(3)
C16 0.112(5) 0.091(4) 0.079(4) 0.006(3) 0.043(3) 0.024(4)
C17 0.054(3) 0.058(3) 0.064(3) 0.014(2) 0.006(2) -0.013(2)
C18 0.051(3) 0.087(4) 0.132(5) 0.026(4) 0.024(3) -0.005(3)
C19 0.082(4) 0.064(3) 0.104(4) 0.006(3) -0.017(3) -0.030(3)
C20 0.0297(19) 0.049(2) 0.0308(17) 0.0001(16) 0.0041(14) -0.0005(16)
C21 0.031(2) 0.080(3) 0.050(2) -0.009(2) -0.0017(18) 0.005(2)
C22 0.035(2) 0.095(4) 0.069(3) -0.024(3) 0.009(2) 0.013(2)
C23 0.039(2) 0.094(4) 0.051(3) -0.022(2) 0.010(2) 0.002(2)
C24 0.033(2) 0.063(3) 0.0324(18) -0.0019(18) 0.0052(15) -0.0039(18)
C25 0.0253(18) 0.043(2) 0.0302(17) 0.0035(15) -0.0003(13) 0.0007(15)
C26 0.029(2) 0.062(3) 0.041(2) 0.0033(18) -0.0001(16) -0.0028(18)
C27 0.031(2) 0.105(4) 0.069(3) 0.022(3) 0.009(2) -0.006(2)
C28 0.045(3) 0.115(5) 0.075(3) 0.046(3) -0.006(2) 0.009(3)
C29 0.043(2) 0.048(2) 0.040(2) 0.0125(18) 0.0025(17) -0.0030(18)
C30 0.068(3) 0.073(3) 0.069(3) 0.030(3) -0.027(3) -0.006(3)
C31 0.064(3) 0.050(3) 0.062(3) 0.008(2) 0.002(2) 0.007(2)
C32 0.045(2) 0.063(3) 0.0289(18) 0.0013(18) 0.0022(16) -0.009(2)
C33 0.068(3) 0.077(4) 0.090(4) 0.028(3) 0.022(3) 0.015(3)
C34 0.098(5) 0.147(6) 0.116(5) 0.068(5) 0.023(4) 0.052(4)
C35 0.122(6) 0.088(4) 0.116(5) -0.002(4) 0.047(4) 0.040(4)
C36 0.049(3) 0.074(3) 0.034(2) -0.002(2) -0.0043(18) -0.011(2)
C37 0.069(4) 0.097(4) 0.076(3) -0.010(3) -0.010(3) -0.032(3)
C38 0.059(3) 0.111(5) 0.067(3) 0.034(3) -0.019(3) -0.006(3)

loop_
_atom_type_symbol
_atom_type_description
_atom_type_scat_dispersion_real
_atom_type_scat_dispersion_imag
_atom_type_scat_source
C C 0.0033 0.0016 'International Tables Vol C Tables 4.2.6.8 and 6.1.1.4'
H H 0.0000 0.0000 'International Tables Vol C Tables 4.2.6.8 and 6.1.1.4'
N N 0.0061 0.0033 'International Tables Vol C Tables 4.2.6.8 and 6.1.1.4'
P P 0.1023 0.0942 'International Tables Vol C Tables 4.2.6.8 and 6.1.1.4'
S S 0.1246 0.1234 'International Tables Vol C Tables 4.2.6.8 and 6.1.1.4'
Cl Cl 0.1484 0.1585 'International Tables Vol C Tables 4.2.6.8 and 6.1.1.4'
Ge Ge 0.1547 1.8001 'International Tables Vol C Tables 4.2.6.8 and 6.1.1.4'

loop_
_geom_angle_atom_site_label_1
_geom_angle_atom_site_label_2
_geom_angle_atom_site_label_3
_geom_angle
Ge2 Ge1 Ge3 89.40(2)
Ge2 Ge1 S1 82.84(3)
Ge3 Ge1 S1 86.37(3)
C6 Ge2 Cl1 108.15(10)
C6 Ge2 Cl2 98.69(11)
Cl1 Ge2 Cl2 100.50(5)
C6 Ge2 Ge1 115.40(10)
Cl1 Ge2 Ge1 110.91(4)
Cl2 Ge2 Ge1 121.42(3)
C25 Ge3 Cl3 107.76(10)
C25 Ge3 Cl4 99.83(10)
Cl3 Ge3 Cl4 99.41(5)
C25 Ge3 Ge1 118.97(10)
Cl3 Ge3 Ge1 108.76(4)
Cl4 Ge3 Ge1 119.92(4)
P1 S1 Ge1 109.30(5)
C6 P1 C7 112.79(17)
C6 P1 C10 106.6(2)
C7 P1 C10 108.0(2)
C6 P1 S1 108.99(12)
C7 P1 S1 110.95(15)
C10 P1 S1 109.42(14)
C17 P2 C14 107.4(2)
C17 P2 C13 105.4(2)
C14 P2 C13 103.6(2)
C17 P2 S2 111.62(16)
C14 P2 S2 112.28(17)
C13 P2 S2 115.78(13)
C26 P3 C25 112.18(16)
C26 P3 C29 106.56(18)
C25 P3 C29 107.35(17)
C26 P3 S3 111.77(14)
C25 P3 S3 108.28(12)
C29 P3 S3 110.62(13)
C32 P4 C36 102.89(19)
C32 P4 C33 110.7(2)
C36 P4 C33 104.8(2)
C32 P4 S4 113.78(13)
C36 P4 S4 112.31(15)
C33 P4 S4 111.65(17)
C5 N1 C1 117.5(3)
C20 N2 C24 117.4(3)
N1 C1 C2 123.7(3)
N1 C1 C6 117.3(3)
C2 C1 C6 118.9(3)
C1 C2 C3 117.9(4)
C4 C3 C2 119.4(4)
C3 C4 C5 119.2(3)
N1 C5 C4 122.3(3)
N1 C5 C13 116.0(3)
C4 C5 C13 121.6(3)
C1 C6 P1 119.1(2)
C1 C6 Ge2 114.7(2)
P1 C6 Ge2 111.43(18)
C9 C7 C8 111.4(4)
C9 C7 P1 110.7(3)
C8 C7 P1 110.2(3)
C12 C10 C11 110.8(4)
C12 C10 P1 112.4(3)
C11 C10 P1 112.7(3)
C5 C13 P2 118.0(3)
C16 C14 C15 113.6(5)
C16 C14 P2 114.1(3)
C15 C14 P2 109.2(3)
C18 C17 C19 110.6(4)
C18 C17 P2 111.4(4)
C19 C17 P2 111.2(3)
N2 C20 C21 121.8(3)
N2 C20 C25 117.9(3)
C21 C20 C25 120.2(3)
C22 C21 C20 120.1(4)
C23 C22 C21 118.4(4)
C22 C23 C24 119.5(4)
N2 C24 C23 122.7(3)
N2 C24 C32 115.6(3)
C23 C24 C32 121.7(3)
C20 C25 P3 121.0(2)
C20 C25 Ge3 113.8(2)
P3 C25 Ge3 112.08(18)
C28 C26 C27 111.7(4)
C28 C26 P3 112.0(3)
C27 C26 P3 110.3(3)
C31 C29 C30 110.6(4)
C31 C29 P3 113.1(3)
C30 C29 P3 111.8(3)
C24 C32 P4 117.6(3)
C34 C33 C35 112.3(5)
C34 C33 P4 114.1(4)
C35 C33 P4 115.1(4)
C38 C36 C37 110.7(4)
C38 C36 P4 110.8(3)
C37 C36 P4 110.8(3)

loop_
_geom_bond_atom_site_label_1
_geom_bond_atom_site_label_2
_geom_bond_distance
Ge1 Ge2 2.4784(6)
Ge1 Ge3 2.4812(6)
Ge1 S1 2.6753(13)
Ge2 C6 2.006(4)
Ge2 Cl1 2.1885(11)
Ge2 Cl2 2.1917(11)
Ge3 C25 2.004(4)
Ge3 Cl3 2.1896(11)
Ge3 Cl4 2.1927(11)
S1 P1 2.0116(15)
S2 P2 1.9509(15)
S3 P3 2.0003(14)
S4 P4 1.9562(14)
P1 C6 1.820(4)
P1 C7 1.825(4)
P1 C10 1.832(4)
P2 C17 1.818(4)
P2 C14 1.830(5)
P2 C13 1.839(4)
P3 C26 1.823(4)
P3 C25 1.827(3)
P3 C29 1.828(4)
P4 C32 1.823(4)
P4 C36 1.839(4)
P4 C33 1.842(5)
N1 C5 1.343(4)
N1 C1 1.347(4)
N2 C20 1.348(4)
N2 C24 1.349(5)
C1 C2 1.379(5)
C1 C6 1.514(5)
C2 C3 1.388(5)
C3 C4 1.372(6)
C4 C5 1.391(5)
C5 C13 1.500(5)
C7 C9 1.521(6)
C7 C8 1.529(6)
C10 C12 1.524(6)
C10 C11 1.532(7)
C14 C16 1.515(6)
C14 C15 1.536(7)
C17 C18 1.517(7)
C17 C19 1.529(6)
C20 C21 1.378(5)
C20 C25 1.501(5)
C21 C22 1.374(6)
C22 C23 1.365(6)
C23 C24 1.376(6)
C24 C32 1.511(5)
C26 C28 1.510(6)
C26 C27 1.525(5)
C29 C31 1.525(6)
C29 C30 1.536(5)
C33 C34 1.493(7)
C33 C35 1.513(7)
C36 C38 1.515(6)
C36 C37 1.525(6)
